data_4340480
loop_
_publ_author_name
'Song, Jeong Hwa'
'Lim, Kwang Soo'
'Ryu, Dae Won'
'Yoon, Sung Won'
'Suh, Byoung Jin'
'Hong, Chang Seop'

_publ_section_title
;
 Synthesis, Structures, and Magnetic Properties of End-to-End
 Azide-Bridged Manganese(III) Chains: Elucidation of Direct
 Magnetostructural Correlation.
;
_journal_issue 15
_journal_name_full 'Inorganic chemistry'
_journal_page_first 7936
_journal_paper_doi 10.1021/ic500676k
_journal_volume 53
_journal_year 2014
_chemical_formula_sum 'C93 H84 Mn3 N15 O6'
_chemical_formula_weight 1672.57
_chemical_name_systematic
;
 ?
;
_space_group_IT_number 19
_symmetry_cell_setting orthorhombic
_symmetry_space_group_name_Hall 'P 2ac 2ab'
_symmetry_space_group_name_H-M 'P 21 21 21'
_atom_sites_solution_hydrogens geom
_atom_sites_solution_primary direct
_atom_sites_solution_secondary difmap
_audit_creation_method SHELXL-97
_cell_angle_alpha 90.00
_cell_angle_beta 90.00
_cell_angle_gamma 90.00
_cell_formula_units_Z 4
_cell_length_a 13.4912(3)
_cell_length_b 18.9024(5)
_cell_length_c 31.0832(7)
_cell_measurement_reflns_used 7448
_cell_measurement_temperature 100(2)
_cell_measurement_theta_max 26.909
_cell_measurement_theta_min 2.2705
_cell_volume 7926.7(3)
_computing_cell_refinement 'Bruker SMART APEXll'
_computing_data_collection 'Bruker SMART APEXll'
_computing_data_reduction 'Bruker SAINT'
_computing_molecular_graphics WingX
_computing_publication_material WingX
_computing_structure_refinement 'SHELXL-97 (Sheldrick, 1997)'
_computing_structure_solution SHELXTL
_diffrn_ambient_temperature 100(2)
_diffrn_measured_fraction_theta_full 0.989
_diffrn_measured_fraction_theta_max 0.989
_diffrn_measurement_device_type 'CCD area detector'
_diffrn_measurement_method 'omega scan'
_diffrn_radiation_monochromator graphite
_diffrn_radiation_source 'fine-focus sealed tube'
_diffrn_radiation_type MoK\a
_diffrn_radiation_wavelength 0.71073
_diffrn_reflns_av_R_equivalents 0.0531
_diffrn_reflns_av_sigmaI/netI 0.0877
_diffrn_reflns_limit_h_max 17
_diffrn_reflns_limit_h_min -17
_diffrn_reflns_limit_k_max 14
_diffrn_reflns_limit_k_min -25
_diffrn_reflns_limit_l_max 38
_diffrn_reflns_limit_l_min -39
_diffrn_reflns_number 41649
_diffrn_reflns_theta_full 28.30
_diffrn_reflns_theta_max 28.30
_diffrn_reflns_theta_min 1.31
_exptl_absorpt_coefficient_mu 0.538
_exptl_absorpt_correction_T_max 0.9481
_exptl_absorpt_correction_T_min 0.9236
_exptl_absorpt_correction_type multi-scan
_exptl_absorpt_process_details SADABS
_exptl_crystal_colour brown
_exptl_crystal_density_diffrn 1.402
_exptl_crystal_density_method 'not measured'
_exptl_crystal_description plate
_exptl_crystal_F_000 3480
_exptl_crystal_size_max 0.15
_exptl_crystal_size_mid 0.10
_exptl_crystal_size_min 0.10
_refine_diff_density_max 0.490
_refine_diff_density_min -0.731
_refine_diff_density_rms 0.133
_refine_ls_abs_structure_details 'Flack H D (1983), Acta Cryst. A39, 876-881'
_refine_ls_abs_structure_Flack 0.988(16)
_refine_ls_extinction_method none
_refine_ls_goodness_of_fit_ref 1.049
_refine_ls_hydrogen_treatment constr
_refine_ls_matrix_type full
_refine_ls_number_parameters 1050
_refine_ls_number_reflns 18958
_refine_ls_number_restraints 0
_refine_ls_restrained_S_all 1.049
_refine_ls_R_factor_all 0.0836
_refine_ls_R_factor_gt 0.0621
_refine_ls_shift/su_max 0.001
_refine_ls_shift/su_mean 0.000
_refine_ls_structure_factor_coef Fsqd
_refine_ls_weighting_details 'calc w=1/[\s^2^(Fo^2^)+(0.0628P)^2^+7.1715P] where P=(Fo^2^+2Fc^2^)/3'
_refine_ls_weighting_scheme calc
_refine_ls_wR_factor_gt 0.1321
_refine_ls_wR_factor_ref 0.1505
_reflns_number_gt 15020
_reflns_number_total 18958
_reflns_threshold_expression >2sigma(I)
_cod_data_source_file ic500676k_si_001.cif
_cod_data_source_block complex2
_cod_depositor_comments
;
The following automatic conversions were performed:

'_exptl_absorpt_correction_type' value 'MULTI-SCAN' changed to
'multi-scan' according to
/usr/data/users/saulius/crontab/automatic-downloads/rss-feeds/ACS/lib/dictionaries/cif_core.dic
dictionary named 'cif_core.dic' version 2.4.2 from 2011-04-26.

Automatic conversion script
Id: cif_fix_values 2281 2013-09-26 08:29:07Z andrius 

 Adding full bibliography for 4340479--4340480.cif.
;
_cod_original_sg_symbol_H-M P2(1)2(1)2(1)
_cod_database_code 4340480

loop_
_symmetry_equiv_pos_as_xyz
'x, y, z'
'-x+1/2, -y, z+1/2'
'-x, y+1/2, -z+1/2'
'x+1/2, -y+1/2, -z'

loop_
_atom_site_label
_atom_site_type_symbol
_atom_site_fract_x
_atom_site_fract_y
_atom_site_fract_z
_atom_site_U_iso_or_equiv
_atom_site_adp_type
_atom_site_occupancy
_atom_site_symmetry_multiplicity
_atom_site_calc_flag
_atom_site_refinement_flags
Mn1 Mn 0.68771(4) 0.46062(3) 0.210961(18) 0.00915(13) Uani 1 1 d .
N1 N 0.4954(3) 0.55591(18) 0.11869(10) 0.0141(7) Uiso 1 1 d .
N2 N 0.5638(2) 0.52487(17) 0.13297(10) 0.0113(6) Uiso 1 1 d .
N3 N 0.6324(3) 0.49268(19) 0.14571(10) 0.0150(7) Uani 1 1 d .
N4 N 0.6046(2) 0.54414(19) 0.23105(10) 0.0113(7) Uani 1 1 d .
N5 N 0.8087(2) 0.52366(17) 0.20253(10) 0.0111(7) Uani 1 1 d .
N6 N 0.7483(3) 0.44112(19) 0.27920(11) 0.0162(8) Uani 1 1 d .
N7 N 0.8176(3) 0.47262(18) 0.29215(10) 0.0144(7) Uani 1 1 d .
O1 O 0.5813(2) 0.39984(15) 0.22252(9) 0.0140(6) Uani 1 1 d .
O2 O 0.7621(2) 0.38482(15) 0.18819(9) 0.0124(6) Uani 1 1 d .
C1 C 0.4873(3) 0.4149(2) 0.21504(12) 0.0113(8) Uani 1 1 d .
C2 C 0.4221(3) 0.3583(2) 0.20733(13) 0.0149(9) Uani 1 1 d .
H2 H 0.4466 0.3112 0.2078 0.018 Uiso 1 1 calc R
C3 C 0.3227(3) 0.3703(2) 0.19908(13) 0.0182(9) Uani 1 1 d .
H3 H 0.2797 0.3314 0.1941 0.022 Uiso 1 1 calc R
C4 C 0.2852(3) 0.4390(3) 0.19801(14) 0.0201(10) Uani 1 1 d .
H4 H 0.2175 0.4471 0.1914 0.024 Uiso 1 1 calc R
C5 C 0.3472(3) 0.4950(2) 0.20665(13) 0.0178(9) Uani 1 1 d .
H5 H 0.3210 0.5416 0.2062 0.021 Uiso 1 1 calc R
C6 C 0.4487(3) 0.4851(2) 0.21611(13) 0.0142(9) Uani 1 1 d .
C7 C 0.5081(3) 0.5461(2) 0.22955(12) 0.0108(8) Uani 1 1 d .
C8 C 0.4516(3) 0.6093(2) 0.24464(13) 0.0128(8) Uani 1 1 d .
C9 C 0.4023(3) 0.6082(2) 0.28350(14) 0.0174(9) Uani 1 1 d .
H9 H 0.4003 0.5658 0.2998 0.021 Uiso 1 1 calc R
C10 C 0.3557(3) 0.6683(3) 0.29896(15) 0.0231(10) Uani 1 1 d .
H10 H 0.3221 0.6667 0.3258 0.028 Uiso 1 1 calc R
C11 C 0.3575(3) 0.7308(3) 0.27565(16) 0.0245(11) Uani 1 1 d .
H11 H 0.3279 0.7725 0.2869 0.029 Uiso 1 1 calc R
C12 C 0.4033(3) 0.7314(3) 0.23551(17) 0.0252(11) Uani 1 1 d .
H12 H 0.4030 0.7734 0.2188 0.030 Uiso 1 1 calc R
C13 C 0.4494(3) 0.6714(2) 0.21980(14) 0.0197(10) Uani 1 1 d .
H13 H 0.4795 0.6721 0.1922 0.024 Uiso 1 1 calc R
C14 C 0.6625(3) 0.6007(2) 0.25262(13) 0.0139(9) Uani 1 1 d .
H14A H 0.6993 0.5791 0.2769 0.017 Uiso 1 1 calc R
H14B H 0.6153 0.6352 0.2650 0.017 Uiso 1 1 calc R
C15 C 0.7372(3) 0.6416(2) 0.22443(14) 0.0154(9) Uani 1 1 d .
C16 C 0.8154(4) 0.6705(2) 0.25552(15) 0.0232(10) Uani 1 1 d .
H16A H 0.7837 0.7019 0.2765 0.035 Uiso 1 1 calc R
H16B H 0.8655 0.6969 0.2393 0.035 Uiso 1 1 calc R
H16C H 0.8472 0.6310 0.2707 0.035 Uiso 1 1 calc R
C17 C 0.6897(4) 0.7042(2) 0.20065(17) 0.0256(11) Uani 1 1 d .
H17A H 0.6552 0.7346 0.2214 0.038 Uiso 1 1 calc R
H17B H 0.6423 0.6865 0.1794 0.038 Uiso 1 1 calc R
H17C H 0.7414 0.7316 0.1861 0.038 Uiso 1 1 calc R
C18 C 0.7861(3) 0.5967(2) 0.18917(14) 0.0150(9) Uani 1 1 d .
H18A H 0.7416 0.5952 0.1639 0.018 Uiso 1 1 calc R
H18B H 0.8485 0.6200 0.1801 0.018 Uiso 1 1 calc R
C19 C 0.8538(3) 0.3714(2) 0.20080(13) 0.0123(8) Uani 1 1 d .
C20 C 0.8851(3) 0.3005(2) 0.20343(15) 0.0184(9) Uani 1 1 d .
H20 H 0.8405 0.2638 0.1957 0.022 Uiso 1 1 calc R
C21 C 0.9791(3) 0.2834(2) 0.21705(16) 0.0229(10) Uani 1 1 d .
H21 H 0.9986 0.2351 0.2184 0.028 Uiso 1 1 calc R
C22 C 1.0461(3) 0.3359(2) 0.22882(15) 0.0214(10) Uani 1 1 d .
H22 H 1.1099 0.3238 0.2395 0.026 Uiso 1 1 calc R
C23 C 1.0182(3) 0.4059(2) 0.22479(14) 0.0165(9) Uani 1 1 d .
H23 H 1.0648 0.4419 0.2316 0.020 Uiso 1 1 calc R
C24 C 0.9228(3) 0.4253(2) 0.21082(13) 0.0136(8) Uani 1 1 d .
C25 C 0.8998(3) 0.5007(2) 0.20380(12) 0.0104(8) Uani 1 1 d .
C26 C 0.9875(3) 0.5472(2) 0.19481(13) 0.0130(8) Uani 1 1 d .
C27 C 1.0240(3) 0.5502(2) 0.15315(15) 0.0236(10) Uani 1 1 d .
H27 H 0.9908 0.5256 0.1307 0.028 Uiso 1 1 calc R
C28 C 1.1094(4) 0.5894(3) 0.14410(18) 0.0323(12) Uani 1 1 d .
H28 H 1.1346 0.5914 0.1156 0.039 Uiso 1 1 calc R
C29 C 1.1569(4) 0.6250(3) 0.1769(2) 0.0353(14) Uani 1 1 d .
H29 H 1.2149 0.6517 0.1708 0.042 Uiso 1 1 calc R
C30 C 1.1214(3) 0.6221(2) 0.21776(19) 0.0285(12) Uani 1 1 d .
H30 H 1.1553 0.6464 0.2401 0.034 Uiso 1 1 calc R
C31 C 1.0356(3) 0.5837(2) 0.22742(16) 0.0206(10) Uani 1 1 d .
H31 H 1.0106 0.5826 0.2560 0.025 Uiso 1 1 calc R
Mn2 Mn 0.93348(4) 0.53210(3) 0.370843(18) 0.01061(13) Uani 1 1 d .
N8 N 0.8883(3) 0.5047(2) 0.30372(11) 0.0191(8) Uani 1 1 d .
N9 N 1.0560(2) 0.46960(19) 0.36499(10) 0.0128(7) Uani 1 1 d .
N10 N 0.8507(3) 0.44756(18) 0.38992(11) 0.0130(7) Uani 1 1 d .
N11 N 0.9702(3) 0.5475(2) 0.44016(11) 0.0174(8) Uani 1 1 d .
N12 N 1.0347(2) 0.52070(19) 0.45975(10) 0.0141(7) Uani 1 1 d .
O3 O 1.0147(2) 0.60947(15) 0.35451(9) 0.0154(6) Uani 1 1 d .
O4 O 0.8243(2) 0.59265(15) 0.37652(10) 0.0157(6) Uani 1 1 d .
C32 C 1.0998(3) 0.6200(2) 0.37492(13) 0.0135(9) Uani 1 1 d .
C33 C 1.1274(3) 0.6890(2) 0.38596(15) 0.0199(10) Uani 1 1 d .
H33 H 1.0844 0.7270 0.3788 0.024 Uiso 1 1 calc R
C34 C 1.2145(3) 0.7034(2) 0.40682(16) 0.0222(10) Uani 1 1 d .
H34 H 1.2308 0.7509 0.4140 0.027 Uiso 1 1 calc R
C35 C 1.2791(3) 0.6491(2) 0.41753(15) 0.0200(10) Uani 1 1 d .
H35 H 1.3394 0.6591 0.4321 0.024 Uiso 1 1 calc R
C36 C 1.2551(3) 0.5807(2) 0.40692(13) 0.0149(9) Uani 1 1 d .
H36 H 1.2995 0.5436 0.4142 0.018 Uiso 1 1 calc R
C37 C 1.1661(3) 0.5645(2) 0.38556(13) 0.0122(8) Uani 1 1 d .
C38 C 1.1455(3) 0.4911(2) 0.37293(12) 0.0118(8) Uani 1 1 d .
C39 C 1.2335(3) 0.4440(2) 0.36672(13) 0.0132(8) Uani 1 1 d .
C40 C 1.2749(3) 0.4384(2) 0.32590(14) 0.0198(10) Uani 1 1 d .
H40 H 1.2459 0.4626 0.3023 0.024 Uiso 1 1 calc R
C41 C 1.3586(4) 0.3972(3) 0.31978(16) 0.0254(11) Uani 1 1 d .
H41 H 1.3873 0.3935 0.2920 0.031 Uiso 1 1 calc R
C42 C 1.4003(3) 0.3616(3) 0.35392(16) 0.0253(11) Uani 1 1 d .
H42 H 1.4570 0.3328 0.3494 0.030 Uiso 1 1 calc R
C43 C 1.3605(3) 0.3674(2) 0.39428(16) 0.0218(10) Uani 1 1 d .
H43 H 1.3903 0.3431 0.4177 0.026 Uiso 1 1 calc R
C44 C 1.2766(3) 0.4086(2) 0.40112(13) 0.0158(9) Uani 1 1 d .
H44 H 1.2489 0.4126 0.4291 0.019 Uiso 1 1 calc R
C45 C 1.0361(3) 0.3987(2) 0.34731(14) 0.0179(9) Uani 1 1 d .
H45A H 1.1001 0.3760 0.3401 0.021 Uiso 1 1 calc R
H45B H 0.9981 0.4039 0.3203 0.021 Uiso 1 1 calc R
C46 C 0.9785(3) 0.3500(2) 0.37776(17) 0.0225(10) Uani 1 1 d .
C47 C 1.0504(4) 0.3085(3) 0.4068(2) 0.0440(16) Uani 1 1 d .
H47A H 1.0128 0.2756 0.4249 0.066 Uiso 1 1 calc R
H47B H 1.0871 0.3416 0.4251 0.066 Uiso 1 1 calc R
H47C H 1.0970 0.2818 0.3888 0.066 Uiso 1 1 calc R
C48 C 0.9211(4) 0.2976(3) 0.3492(2) 0.0437(16) Uani 1 1 d .
H48A H 0.9681 0.2692 0.3324 0.065 Uiso 1 1 calc R
H48B H 0.8777 0.3239 0.3295 0.065 Uiso 1 1 calc R
H48C H 0.8809 0.2664 0.3673 0.065 Uiso 1 1 calc R
C49 C 0.9094(3) 0.3897(2) 0.40873(15) 0.0187(9) Uani 1 1 d .
H49A H 0.8631 0.3551 0.4216 0.022 Uiso 1 1 calc R
H49B H 0.9501 0.4095 0.4324 0.022 Uiso 1 1 calc R
C50 C 0.7298(3) 0.5772(2) 0.37625(13) 0.0120(8) Uani 1 1 d .
C51 C 0.6620(3) 0.6331(2) 0.37100(13) 0.0165(9) Uani 1 1 d .
H51 H 0.6865 0.6798 0.3675 0.020 Uiso 1 1 calc R
C52 C 0.5617(3) 0.6219(2) 0.37081(14) 0.0205(10) Uani 1 1 d .
H52 H 0.5178 0.6607 0.3671 0.025 Uiso 1 1 calc R
C53 C 0.5240(3) 0.5540(3) 0.37604(15) 0.0232(10) Uani 1 1 d .
H53 H 0.4544 0.5464 0.3759 0.028 Uiso 1 1 calc R
C54 C 0.5872(3) 0.4984(2) 0.38143(14) 0.0181(9) Uani 1 1 d .
H54 H 0.5604 0.4523 0.3849 0.022 Uiso 1 1 calc R
C55 C 0.6916(3) 0.5072(2) 0.38198(12) 0.0128(8) Uani 1 1 d .
C56 C 0.7533(3) 0.4459(2) 0.39128(13) 0.0131(9) Uani 1 1 d .
C57 C 0.7018(3) 0.3787(2) 0.40381(13) 0.0137(8) Uani 1 1 d .
C58 C 0.6773(3) 0.3643(2) 0.44632(14) 0.0197(9) Uani 1 1 d .
H58 H 0.6907 0.3983 0.4681 0.024 Uiso 1 1 calc R
C59 C 0.6332(3) 0.3002(3) 0.45701(16) 0.0250(11) Uani 1 1 d .
H59 H 0.6173 0.2901 0.4862 0.030 Uiso 1 1 calc R
C60 C 0.6124(3) 0.2506(3) 0.42521(17) 0.0267(11) Uani 1 1 d .
H60 H 0.5825 0.2067 0.4326 0.032 Uiso 1 1 calc R
C61 C 0.6352(3) 0.2654(3) 0.38306(16) 0.0245(10) Uani 1 1 d .
H61 H 0.6210 0.2315 0.3613 0.029 Uiso 1 1 calc R
C62 C 0.6789(3) 0.3293(2) 0.37191(15) 0.0195(9) Uani 1 1 d .
H62 H 0.6933 0.3394 0.3426 0.023 Uiso 1 1 calc R
Mn3 Mn 1.05742(4) 0.46861(3) 0.549447(18) 0.00946(13) Uani 1 1 d .
N13 N 1.0986(3) 0.4945(2) 0.47987(11) 0.0172(8) Uani 1 1 d .
N14 N 0.9360(2) 0.53300(18) 0.54532(10) 0.0098(6) Uani 1 1 d .
N15 N 1.1430(2) 0.55239(18) 0.56614(10) 0.0115(7) Uani 1 1 d .
O5 O 0.9805(2) 0.39266(15) 0.52880(9) 0.0139(6) Uani 1 1 d .
O6 O 1.1693(2) 0.41086(15) 0.55399(9) 0.0141(6) Uani 1 1 d .
C63 C 0.8881(3) 0.3807(2) 0.54128(13) 0.0130(9) Uani 1 1 d .
C64 C 0.8558(3) 0.3101(2) 0.54344(15) 0.0198(9) Uani 1 1 d .
H64 H 0.9001 0.2732 0.5358 0.024 Uiso 1 1 calc R
C65 C 0.7608(4) 0.2936(2) 0.55649(16) 0.0242(11) Uani 1 1 d .
H65 H 0.7408 0.2455 0.5584 0.029 Uiso 1 1 calc R
C66 C 0.6940(3) 0.3472(2) 0.56694(15) 0.0208(10) Uani 1 1 d .
H66 H 0.6290 0.3359 0.5765 0.025 Uiso 1 1 calc R
C67 C 0.7232(3) 0.4164(2) 0.56327(14) 0.0164(9) Uani 1 1 d .
H67 H 0.6765 0.4527 0.5692 0.020 Uiso 1 1 calc R
C68 C 0.8197(3) 0.4354(2) 0.55113(13) 0.0125(8) Uani 1 1 d .
C69 C 0.8452(3) 0.5108(2) 0.54621(12) 0.0110(8) Uani 1 1 d .
C70 C 0.7586(3) 0.5597(2) 0.54046(13) 0.0138(8) Uani 1 1 d .
C71 C 0.7087(3) 0.5867(2) 0.57590(14) 0.0168(9) Uani 1 1 d .
H71 H 0.7324 0.5775 0.6041 0.020 Uiso 1 1 calc R
C72 C 0.6237(3) 0.6273(2) 0.56997(15) 0.0191(10) Uani 1 1 d .
H72 H 0.5892 0.6453 0.5942 0.023 Uiso 1 1 calc R
C73 C 0.5893(3) 0.6415(2) 0.52879(15) 0.0204(10) Uani 1 1 d .
H73 H 0.5313 0.6692 0.5248 0.025 Uiso 1 1 calc R
C74 C 0.6401(3) 0.6149(2) 0.49366(15) 0.0198(9) Uani 1 1 d .
H74 H 0.6170 0.6249 0.4654 0.024 Uiso 1 1 calc R
C75 C 0.7243(3) 0.5738(2) 0.49919(14) 0.0172(9) Uani 1 1 d .
H75 H 0.7584 0.5555 0.4749 0.021 Uiso 1 1 calc R
C76 C 0.9579(3) 0.6081(2) 0.53639(12) 0.0113(8) Uani 1 1 d .
H76A H 0.8948 0.6324 0.5297 0.014 Uiso 1 1 calc R
H76B H 1.0000 0.6106 0.5103 0.014 Uiso 1 1 calc R
C77 C 1.0097(3) 0.6486(2) 0.57251(13) 0.0115(8) Uani 1 1 d .
C78 C 0.9364(3) 0.6705(2) 0.60798(13) 0.0154(8) Uani 1 1 d .
H78A H 0.8859 0.7020 0.5958 0.023 Uiso 1 1 calc R
H78B H 0.9721 0.6953 0.6309 0.023 Uiso 1 1 calc R
H78C H 0.9043 0.6282 0.6198 0.023 Uiso 1 1 calc R
C79 C 1.0496(3) 0.7169(2) 0.55128(14) 0.0185(9) Uani 1 1 d .
H79A H 1.0943 0.7044 0.5276 0.028 Uiso 1 1 calc R
H79B H 1.0858 0.7449 0.5727 0.028 Uiso 1 1 calc R
H79C H 0.9940 0.7448 0.5401 0.028 Uiso 1 1 calc R
C80 C 1.0930(3) 0.6053(2) 0.59379(12) 0.0113(8) Uani 1 1 d .
H80A H 1.1437 0.6387 0.6046 0.014 Uiso 1 1 calc R
H80B H 1.0648 0.5804 0.6190 0.014 Uiso 1 1 calc R
C81 C 1.2577(3) 0.4282(2) 0.53941(13) 0.0141(9) Uani 1 1 d .
C82 C 1.3206(3) 0.3736(2) 0.52572(14) 0.0179(9) Uani 1 1 d .
H82 H 1.2983 0.3260 0.5272 0.022 Uiso 1 1 calc R
C83 C 1.4142(3) 0.3879(3) 0.51022(16) 0.0268(11) Uani 1 1 d .
H83 H 1.4557 0.3501 0.5011 0.032 Uiso 1 1 calc R
C84 C 1.4485(3) 0.4577(3) 0.50780(16) 0.0286(11) Uani 1 1 d .
H84 H 1.5128 0.4673 0.4968 0.034 Uiso 1 1 calc R
C85 C 1.3888(3) 0.5121(3) 0.52134(16) 0.0236(10) Uani 1 1 d .
H85 H 1.4125 0.5593 0.5197 0.028 Uiso 1 1 calc R
C86 C 1.2929(3) 0.4993(2) 0.53766(14) 0.0152(9) Uani 1 1 d .
C87 C 1.2359(3) 0.5574(2) 0.55635(12) 0.0115(8) Uani 1 1 d .
C88 C 1.2913(3) 0.6252(2) 0.56469(14) 0.0137(8) Uani 1 1 d .
C89 C 1.3422(3) 0.6366(3) 0.60259(15) 0.0246(11) Uani 1 1 d .
H89 H 1.3476 0.6000 0.6234 0.030 Uiso 1 1 calc R
C90 C 1.3858(4) 0.7026(3) 0.61005(19) 0.0378(15) Uani 1 1 d .
H90 H 1.4198 0.7111 0.6363 0.045 Uiso 1 1 calc R
C91 C 1.3800(4) 0.7555(3) 0.5797(2) 0.0454(17) Uani 1 1 d .
H91 H 1.4094 0.8004 0.5850 0.054 Uiso 1 1 calc R
C92 C 1.3313(4) 0.7429(3) 0.5416(2) 0.0382(14) Uani 1 1 d .
H92 H 1.3279 0.7791 0.5204 0.046 Uiso 1 1 calc R
C93 C 1.2874(3) 0.6782(3) 0.53387(16) 0.0240(10) Uani 1 1 d .
H93 H 1.2544 0.6699 0.5074 0.029 Uiso 1 1 calc R

loop_
_atom_site_aniso_label
_atom_site_aniso_U_11
_atom_site_aniso_U_22
_atom_site_aniso_U_33
_atom_site_aniso_U_23
_atom_site_aniso_U_13
_atom_site_aniso_U_12
Mn1 0.0088(3) 0.0059(3) 0.0127(3) -0.0009(2) -0.0015(2) 0.0004(2)
N3 0.0160(17) 0.0178(19) 0.0111(16) -0.0004(14) -0.0028(14) 0.0046(15)
N4 0.0123(16) 0.0093(18) 0.0122(16) -0.0025(14) -0.0023(13) -0.0015(15)
N5 0.0129(16) 0.0061(16) 0.0143(16) 0.0014(13) -0.0013(13) 0.0007(15)
N6 0.0143(18) 0.020(2) 0.0141(17) -0.0003(14) -0.0028(14) -0.0009(15)
N7 0.0215(18) 0.0130(17) 0.0086(15) 0.0005(15) 0.0007(14) 0.0042(17)
O1 0.0125(15) 0.0098(15) 0.0197(15) 0.0020(12) -0.0018(12) -0.0009(12)
O2 0.0119(14) 0.0078(14) 0.0176(14) -0.0032(12) -0.0010(12) 0.0011(12)
C1 0.0113(19) 0.013(2) 0.0098(18) 0.0011(17) -0.0014(15) -0.0036(17)
C2 0.015(2) 0.015(2) 0.015(2) -0.0006(17) 0.0003(17) -0.0009(17)
C3 0.017(2) 0.022(2) 0.015(2) -0.0027(18) 0.0006(17) -0.008(2)
C4 0.010(2) 0.031(3) 0.020(2) -0.0012(19) -0.0013(17) 0.0010(19)
C5 0.013(2) 0.021(2) 0.019(2) -0.0021(19) -0.0033(17) 0.0024(18)
C6 0.014(2) 0.014(2) 0.0138(19) -0.0009(16) 0.0008(16) -0.0009(17)
C7 0.0129(19) 0.011(2) 0.0082(17) 0.0031(16) -0.0015(15) 0.0023(17)
C8 0.0090(19) 0.009(2) 0.020(2) -0.0010(17) -0.0036(16) 0.0034(16)
C9 0.014(2) 0.017(2) 0.020(2) -0.0019(18) 0.0023(17) -0.0013(18)
C10 0.017(2) 0.026(3) 0.027(2) -0.011(2) 0.0027(19) 0.001(2)
C11 0.017(2) 0.016(2) 0.040(3) -0.014(2) 0.001(2) 0.0073(19)
C12 0.020(2) 0.012(2) 0.043(3) 0.007(2) 0.001(2) 0.0045(19)
C13 0.018(2) 0.020(2) 0.021(2) 0.0014(18) 0.0019(18) 0.0055(19)
C14 0.0108(19) 0.011(2) 0.019(2) -0.0041(17) -0.0049(16) 0.0033(16)
C15 0.015(2) 0.005(2) 0.026(2) -0.0022(17) -0.0051(18) 0.0021(17)
C16 0.020(2) 0.016(2) 0.034(3) -0.009(2) -0.004(2) -0.006(2)
C17 0.019(2) 0.017(2) 0.041(3) 0.003(2) 0.005(2) 0.004(2)
C18 0.013(2) 0.009(2) 0.024(2) 0.0036(18) -0.0032(17) -0.0009(17)
C19 0.0112(19) 0.013(2) 0.0132(19) 0.0015(17) 0.0031(15) 0.0025(17)
C20 0.012(2) 0.012(2) 0.031(2) -0.0007(19) -0.0002(18) -0.0006(17)
C21 0.021(2) 0.007(2) 0.041(3) 0.004(2) -0.001(2) 0.0051(18)
C22 0.010(2) 0.017(2) 0.038(3) 0.006(2) -0.0037(19) 0.0045(18)
C23 0.014(2) 0.012(2) 0.024(2) 0.0003(18) 0.0001(17) 0.0006(18)
C24 0.013(2) 0.013(2) 0.0152(19) 0.0015(17) 0.0006(17) 0.0009(17)
C25 0.0134(19) 0.0074(19) 0.0104(19) -0.0007(16) -0.0003(15) 0.0011(16)
C26 0.0098(19) 0.004(2) 0.025(2) 0.0019(17) 0.0039(16) 0.0006(16)
C27 0.022(2) 0.018(3) 0.031(2) 0.004(2) 0.005(2) 0.0040(19)
C28 0.025(3) 0.027(3) 0.045(3) 0.012(3) 0.019(2) 0.004(2)
C29 0.017(2) 0.015(3) 0.075(4) 0.018(3) 0.011(3) -0.002(2)
C30 0.014(2) 0.007(2) 0.065(4) -0.001(2) -0.004(2) -0.0022(18)
C31 0.017(2) 0.011(2) 0.033(3) -0.002(2) -0.0013(19) -0.0001(18)
Mn2 0.0101(3) 0.0072(3) 0.0145(3) -0.0001(3) -0.0022(2) 0.0000(3)
N8 0.0200(19) 0.020(2) 0.0175(18) -0.0005(15) -0.0068(15) -0.0049(16)
N9 0.0165(17) 0.0091(16) 0.0129(15) 0.0008(14) -0.0023(13) 0.0003(16)
N10 0.0134(17) 0.0104(18) 0.0152(16) 0.0001(14) -0.0006(14) 0.0023(14)
N11 0.0154(17) 0.024(2) 0.0124(16) -0.0039(15) -0.0025(14) 0.0013(16)
N12 0.0145(16) 0.0166(19) 0.0111(15) -0.0015(14) 0.0036(13) -0.0033(14)
O3 0.0154(15) 0.0113(15) 0.0195(15) 0.0030(12) -0.0022(12) 0.0008(12)
O4 0.0121(14) 0.0065(14) 0.0286(16) -0.0025(13) -0.0017(13) -0.0004(12)
C32 0.014(2) 0.013(2) 0.0144(19) 0.0011(17) 0.0044(16) 0.0003(17)
C33 0.015(2) 0.010(2) 0.034(3) -0.0006(19) 0.0045(19) 0.0017(17)
C34 0.020(2) 0.009(2) 0.037(3) -0.005(2) 0.003(2) -0.0062(18)
C35 0.012(2) 0.019(2) 0.028(2) -0.0046(19) 0.0001(18) -0.0028(18)
C36 0.0109(19) 0.014(2) 0.020(2) -0.0015(18) 0.0004(16) 0.0016(17)
C37 0.0099(19) 0.011(2) 0.016(2) -0.0001(16) 0.0041(16) -0.0013(16)
C38 0.0119(19) 0.015(2) 0.0081(17) 0.0019(16) 0.0009(15) 0.0041(17)
C39 0.0124(19) 0.009(2) 0.018(2) -0.0018(16) 0.0016(16) 0.0002(16)
C40 0.019(2) 0.021(2) 0.019(2) 0.0006(18) 0.0027(18) -0.0011(19)
C41 0.022(2) 0.025(3) 0.029(2) -0.008(2) 0.012(2) -0.002(2)
C42 0.015(2) 0.018(2) 0.044(3) -0.009(2) 0.003(2) -0.0004(19)
C43 0.016(2) 0.014(2) 0.036(3) 0.004(2) -0.005(2) -0.0004(19)
C44 0.016(2) 0.014(2) 0.018(2) 0.0000(18) 0.0027(17) 0.0018(18)
C45 0.014(2) 0.014(2) 0.026(2) -0.0034(19) -0.0040(17) 0.0007(17)
C46 0.015(2) 0.011(2) 0.042(3) 0.003(2) -0.001(2) 0.0011(18)
C47 0.025(3) 0.030(3) 0.077(4) 0.031(3) 0.008(3) 0.011(2)
C48 0.032(3) 0.019(3) 0.080(4) -0.022(3) 0.015(3) -0.009(2)
C49 0.016(2) 0.011(2) 0.028(2) 0.0055(19) -0.0046(18) -0.0013(18)
C50 0.013(2) 0.012(2) 0.0110(19) -0.0049(16) 0.0025(16) -0.0016(17)
C51 0.020(2) 0.013(2) 0.016(2) -0.0031(18) -0.0030(18) 0.0048(18)
C52 0.021(2) 0.018(2) 0.023(2) -0.0014(19) -0.002(2) 0.010(2)
C53 0.013(2) 0.026(3) 0.031(2) -0.001(2) 0.0004(19) -0.0003(19)
C54 0.014(2) 0.016(2) 0.024(2) 0.0024(19) 0.0002(17) -0.0018(18)
C55 0.0116(19) 0.016(2) 0.0109(19) -0.0023(16) 0.0008(16) 0.0009(17)
C56 0.015(2) 0.011(2) 0.0125(19) -0.0009(16) -0.0012(16) -0.0028(17)
C57 0.010(2) 0.010(2) 0.021(2) -0.0009(17) 0.0017(16) -0.0021(16)
C58 0.015(2) 0.022(2) 0.022(2) 0.0003(19) 0.0017(18) -0.0005(19)
C59 0.019(2) 0.025(3) 0.031(2) 0.012(2) 0.006(2) 0.007(2)
C60 0.013(2) 0.014(2) 0.053(3) 0.011(2) 0.002(2) 0.0027(19)
C61 0.020(2) 0.018(2) 0.036(3) -0.005(2) -0.003(2) 0.0002(19)
C62 0.015(2) 0.015(2) 0.028(2) -0.0002(19) -0.0013(19) 0.0005(18)
Mn3 0.0088(3) 0.0060(3) 0.0136(3) -0.0003(2) 0.0006(2) 0.0003(2)
N13 0.0144(17) 0.022(2) 0.0147(17) 0.0016(15) 0.0005(14) 0.0010(16)
N14 0.0105(14) 0.0094(16) 0.0096(14) -0.0021(14) -0.0015(13) -0.0004(15)
N15 0.0118(16) 0.0092(18) 0.0134(16) -0.0007(13) -0.0035(13) 0.0001(14)
O5 0.0130(14) 0.0073(15) 0.0215(15) -0.0020(12) 0.0028(12) 0.0007(12)
O6 0.0111(14) 0.0109(14) 0.0204(15) 0.0024(12) 0.0014(12) 0.0036(12)
C63 0.0136(19) 0.012(2) 0.0129(19) -0.0026(17) -0.0040(16) -0.0002(17)
C64 0.019(2) 0.006(2) 0.035(3) -0.0022(19) -0.001(2) 0.0006(17)
C65 0.025(2) 0.007(2) 0.041(3) 0.003(2) -0.001(2) -0.0092(19)
C66 0.012(2) 0.018(2) 0.032(2) 0.007(2) 0.0044(19) -0.0036(19)
C67 0.014(2) 0.013(2) 0.022(2) -0.0004(18) 0.0004(17) 0.0004(17)
C68 0.0133(19) 0.012(2) 0.0125(19) 0.0011(16) -0.0030(16) 0.0030(17)
C69 0.0147(19) 0.009(2) 0.0099(18) -0.0007(15) 0.0012(16) -0.0024(16)
C70 0.0094(18) 0.013(2) 0.019(2) -0.0015(17) -0.0034(16) -0.0025(16)
C71 0.015(2) 0.015(2) 0.020(2) -0.0005(18) -0.0021(17) -0.0029(18)
C72 0.014(2) 0.014(2) 0.028(2) -0.0040(19) 0.0020(18) 0.0008(18)
C73 0.012(2) 0.012(2) 0.037(3) 0.003(2) -0.0046(19) 0.0029(17)
C74 0.018(2) 0.018(2) 0.023(2) 0.0066(19) -0.0042(18) -0.0007(19)
C75 0.018(2) 0.013(2) 0.020(2) 0.0027(17) -0.0010(17) 0.0017(18)
C76 0.0130(19) 0.0063(19) 0.0146(19) -0.0010(16) -0.0013(15) -0.0004(16)
C77 0.0100(19) 0.007(2) 0.018(2) 0.0001(16) 0.0005(16) -0.0014(16)
C78 0.016(2) 0.012(2) 0.018(2) -0.0036(17) 0.0006(17) 0.0033(18)
C79 0.023(2) 0.011(2) 0.022(2) 0.0009(18) -0.0017(19) -0.0025(18)
C80 0.0117(19) 0.010(2) 0.0126(18) -0.0020(16) 0.0010(15) 0.0008(16)
C81 0.0101(19) 0.018(2) 0.014(2) -0.0025(17) -0.0037(16) 0.0035(17)
C82 0.016(2) 0.012(2) 0.026(2) -0.0026(18) -0.0025(19) 0.0016(18)
C83 0.017(2) 0.023(3) 0.041(3) -0.013(2) 0.006(2) 0.006(2)
C84 0.015(2) 0.025(3) 0.045(3) -0.010(2) 0.008(2) 0.000(2)
C85 0.017(2) 0.017(2) 0.037(3) -0.004(2) 0.008(2) -0.0041(19)
C86 0.0117(19) 0.014(2) 0.020(2) -0.0014(18) -0.0004(17) -0.0014(17)
C87 0.0131(19) 0.009(2) 0.0120(19) -0.0006(16) -0.0011(15) -0.0032(16)
C88 0.0101(19) 0.009(2) 0.023(2) -0.0038(17) 0.0040(16) -0.0011(16)
C89 0.014(2) 0.036(3) 0.024(2) -0.004(2) 0.0029(18) -0.008(2)
C90 0.018(3) 0.052(4) 0.044(3) -0.031(3) 0.008(2) -0.017(3)
C91 0.022(3) 0.020(3) 0.094(5) -0.027(3) 0.019(3) -0.006(2)
C92 0.021(2) 0.017(3) 0.077(4) 0.015(3) 0.017(3) 0.002(2)
C93 0.014(2) 0.023(3) 0.035(3) 0.008(2) 0.0052(19) -0.0017(19)

loop_
_atom_type_symbol
_atom_type_description
_atom_type_scat_dispersion_real
_atom_type_scat_dispersion_imag
_atom_type_scat_source
C C 0.0033 0.0016 'International Tables Vol C Tables 4.2.6.8 and 6.1.1.4'
H H 0.0000 0.0000 'International Tables Vol C Tables 4.2.6.8 and 6.1.1.4'
N N 0.0061 0.0033 'International Tables Vol C Tables 4.2.6.8 and 6.1.1.4'
O O 0.0106 0.0060 'International Tables Vol C Tables 4.2.6.8 and 6.1.1.4'
Mn Mn 0.3368 0.7283 'International Tables Vol C Tables 4.2.6.8 and 6.1.1.4'

loop_
_geom_angle_atom_site_label_1
_geom_angle_atom_site_label_2
_geom_angle_atom_site_label_3
_geom_angle
_geom_angle_site_symmetry_3
O1 Mn1 O2 90.77(13) .
O1 Mn1 N4 89.69(13) .
O2 Mn1 N4 175.82(13) .
O1 Mn1 N5 175.55(13) .
O2 Mn1 N5 88.27(13) .
N4 Mn1 N5 91.58(13) .
O1 Mn1 N3 94.83(13) .
O2 Mn1 N3 92.45(12) .
N4 Mn1 N3 83.37(13) .
N5 Mn1 N3 89.55(13) .
O1 Mn1 N6 89.84(13) .
O2 Mn1 N6 92.01(13) .
N4 Mn1 N6 92.14(13) .
N5 Mn1 N6 85.85(13) .
N3 Mn1 N6 173.49(13) .
N2 N1 Mn3 119.4(3) 2_664
N3 N2 N1 177.4(4) .
N2 N3 Mn1 134.9(3) .
C7 N4 C14 121.5(4) .
C7 N4 Mn1 124.2(3) .
C14 N4 Mn1 114.0(2) .
C25 N5 C18 121.0(3) .
C25 N5 Mn1 123.8(3) .
C18 N5 Mn1 114.7(2) .
N7 N6 Mn1 121.0(3) .
N6 N7 N8 177.7(4) .
C1 O1 Mn1 124.8(3) .
C19 O2 Mn1 122.1(3) .
O1 C1 C2 117.9(4) .
O1 C1 C6 123.2(4) .
C2 C1 C6 118.9(4) .
C3 C2 C1 120.9(4) .
C2 C3 C4 120.5(4) .
C5 C4 C3 119.5(4) .
C4 C5 C6 121.9(4) .
C5 C6 C1 118.1(4) .
C5 C6 C7 119.1(4) .
C1 C6 C7 122.6(4) .
N4 C7 C6 122.3(4) .
N4 C7 C8 121.4(4) .
C6 C7 C8 116.1(3) .
C9 C8 C13 118.9(4) .
C9 C8 C7 120.7(4) .
C13 C8 C7 120.5(4) .
C8 C9 C10 120.7(4) .
C9 C10 C11 120.6(4) .
C10 C11 C12 118.9(4) .
C13 C12 C11 120.6(4) .
C12 C13 C8 120.1(4) .
N4 C14 C15 116.6(3) .
C16 C15 C18 110.5(4) .
C16 C15 C17 108.4(4) .
C18 C15 C17 105.2(4) .
C16 C15 C14 105.7(4) .
C18 C15 C14 114.2(3) .
C17 C15 C14 112.8(4) .
N5 C18 C15 113.9(3) .
O2 C19 C20 118.7(4) .
O2 C19 C24 122.9(4) .
C20 C19 C24 118.4(4) .
C21 C20 C19 121.2(4) .
C20 C21 C22 120.8(4) .
C23 C22 C21 118.8(4) .
C22 C23 C24 121.8(4) .
C23 C24 C19 118.8(4) .
C23 C24 C25 119.3(4) .
C19 C24 C25 121.6(4) .
N5 C25 C24 121.6(4) .
N5 C25 C26 122.9(4) .
C24 C25 C26 115.3(4) .
C27 C26 C31 119.7(4) .
C27 C26 C25 118.6(4) .
C31 C26 C25 121.6(4) .
C26 C27 C28 120.2(5) .
C29 C28 C27 119.5(5) .
C30 C29 C28 120.5(5) .
C29 C30 C31 120.9(5) .
C26 C31 C30 119.3(5) .
O4 Mn2 O3 90.49(13) .
O4 Mn2 N10 91.18(13) .
O3 Mn2 N10 177.71(14) .
O4 Mn2 N9 177.71(14) .
O3 Mn2 N9 87.39(14) .
N10 Mn2 N9 90.91(14) .
O4 Mn2 N11 90.20(13) .
O3 Mn2 N11 91.69(13) .
N10 Mn2 N11 86.74(14) .
N9 Mn2 N11 88.99(13) .
O4 Mn2 N8 90.85(13) .
O3 Mn2 N8 94.97(13) .
N10 Mn2 N8 86.58(14) .
N9 Mn2 N8 90.21(13) .
N11 Mn2 N8 173.26(14) .
N7 N8 Mn2 128.4(3) .
C38 N9 C45 121.7(3) .
C38 N9 Mn2 123.8(3) .
C45 N9 Mn2 114.4(3) .
C56 N10 C49 120.5(4) .
C56 N10 Mn2 125.1(3) .
C49 N10 Mn2 113.8(3) .
N12 N11 Mn2 127.4(3) .
N13 N12 N11 178.9(4) .
C32 O3 Mn2 119.2(3) .
C50 O4 Mn2 129.0(3) .
O3 C32 C33 119.2(4) .
O3 C32 C37 123.2(4) .
C33 C32 C37 117.7(4) .
C34 C33 C32 122.0(4) .
C33 C34 C35 120.3(4) .
C36 C35 C34 119.4(4) .
C35 C36 C37 121.3(4) .
C36 C37 C32 119.2(4) .
C36 C37 C38 119.6(4) .
C32 C37 C38 121.1(4) .
N9 C38 C37 121.6(4) .
N9 C38 C39 121.9(4) .
C37 C38 C39 116.5(3) .
C44 C39 C40 119.8(4) .
C44 C39 C38 121.3(4) .
C40 C39 C38 118.8(4) .
C41 C40 C39 119.8(4) .
C42 C41 C40 120.2(4) .
C43 C42 C41 120.5(4) .
C42 C43 C44 120.2(4) .
C39 C44 C43 119.5(4) .
N9 C45 C46 114.1(4) .
C45 C46 C49 113.6(4) .
C45 C46 C48 106.6(4) .
C49 C46 C48 111.8(4) .
C45 C46 C47 110.4(4) .
C49 C46 C47 105.3(4) .
C48 C46 C47 109.1(4) .
N10 C49 C46 116.2(4) .
O4 C50 C51 117.8(4) .
O4 C50 C55 123.9(4) .
C51 C50 C55 118.3(4) .
C52 C51 C50 121.8(4) .
C51 C52 C53 120.2(4) .
C54 C53 C52 119.9(4) .
C53 C54 C55 122.1(4) .
C54 C55 C50 117.7(4) .
C54 C55 C56 118.5(4) .
C50 C55 C56 123.7(4) .
N10 C56 C55 123.1(4) .
N10 C56 C57 119.4(4) .
C55 C56 C57 117.5(4) .
C58 C57 C62 119.5(4) .
C58 C57 C56 121.5(4) .
C62 C57 C56 119.0(4) .
C57 C58 C59 120.0(4) .
C60 C59 C58 120.2(4) .
C61 C60 C59 119.7(5) .
C60 C61 C62 120.7(5) .
C61 C62 C57 119.9(4) .
O6 Mn3 O5 91.46(13) .
O6 Mn3 N15 88.68(13) .
O5 Mn3 N15 174.91(13) .
O6 Mn3 N14 178.95(14) .
O5 Mn3 N14 89.50(13) .
N15 Mn3 N14 90.40(13) .
O6 Mn3 N13 90.00(13) .
O5 Mn3 N13 88.53(13) .
N15 Mn3 N13 86.38(13) .
N14 Mn3 N13 90.46(13) .
O6 Mn3 N1 93.54(12) 2_665
O5 Mn3 N1 89.69(13) 2_665
N15 Mn3 N1 95.38(13) 2_665
N14 Mn3 N1 86.03(12) 2_665
N13 Mn3 N1 176.08(13) 2_665
N12 N13 Mn3 114.6(3) .
C69 N14 C76 120.3(3) .
C69 N14 Mn3 124.3(3) .
C76 N14 Mn3 115.1(2) .
C87 N15 C80 121.9(4) .
C87 N15 Mn3 123.3(3) .
C80 N15 Mn3 114.6(2) .
C63 O5 Mn3 123.3(3) .
C81 O6 Mn3 124.1(3) .
O5 C63 C64 117.9(4) .
O5 C63 C68 123.4(4) .
C64 C63 C68 118.7(4) .
C65 C64 C63 121.2(4) .
C64 C65 C66 120.2(4) .
C67 C66 C65 119.2(4) .
C66 C67 C68 122.3(4) .
C67 C68 C63 118.3(4) .
C67 C68 C69 119.5(4) .
C63 C68 C69 122.1(4) .
N14 C69 C68 122.4(4) .
N14 C69 C70 122.3(4) .
C68 C69 C70 115.3(3) .
C71 C70 C75 120.0(4) .
C71 C70 C69 120.7(4) .
C75 C70 C69 119.2(4) .
C70 C71 C72 119.8(4) .
C73 C72 C71 120.3(4) .
C74 C73 C72 119.5(4) .
C73 C74 C75 120.7(4) .
C74 C75 C70 119.6(4) .
N14 C76 C77 115.8(3) .
C76 C77 C78 111.6(3) .
C76 C77 C80 112.5(3) .
C78 C77 C80 107.7(3) .
C76 C77 C79 105.3(3) .
C78 C77 C79 107.8(3) .
C80 C77 C79 111.9(3) .
N15 C80 C77 116.3(3) .
O6 C81 C82 118.0(4) .
O6 C81 C86 123.3(4) .
C82 C81 C86 118.7(4) .
C83 C82 C81 121.2(4) .
C82 C83 C84 120.4(4) .
C85 C84 C83 119.7(4) .
C84 C85 C86 121.3(4) .
C85 C86 C81 118.7(4) .
C85 C86 C87 119.8(4) .
C81 C86 C87 121.2(4) .
N15 C87 C86 123.3(4) .
N15 C87 C88 120.2(4) .
C86 C87 C88 116.5(3) .
C89 C88 C93 119.7(4) .
C89 C88 C87 121.8(4) .
C93 C88 C87 118.5(4) .
C88 C89 C90 119.3(5) .
C91 C90 C89 120.7(5) .
C92 C91 C90 119.5(5) .
C91 C92 C93 120.5(5) .
C92 C93 C88 120.3(5) .

loop_
_geom_bond_atom_site_label_1
_geom_bond_atom_site_label_2
_geom_bond_distance
_geom_bond_site_symmetry_2
Mn1 O1 1.873(3) .
Mn1 O2 1.887(3) .
Mn1 N4 2.035(3) .
Mn1 N5 2.038(3) .
Mn1 N3 2.244(3) .
Mn1 N6 2.303(3) .
N1 N2 1.180(4) .
N1 Mn3 2.314(3) 2_664
N2 N3 1.177(4) .
N4 C7 1.302(5) .
N4 C14 1.485(5) .
N5 C25 1.303(5) .
N5 C18 1.474(5) .
N6 N7 1.178(5) .
N7 N8 1.186(5) .
O1 C1 1.321(5) .
O2 C19 1.322(5) .
C1 C2 1.405(6) .
C1 C6 1.425(6) .
C2 C3 1.383(6) .
C3 C4 1.394(6) .
C4 C5 1.374(6) .
C5 C6 1.414(6) .
C6 C7 1.465(6) .
C7 C8 1.493(6) .
C8 C9 1.379(6) .
C8 C13 1.405(6) .
C9 C10 1.385(6) .
C10 C11 1.385(7) .
C11 C12 1.393(7) .
C12 C13 1.382(6) .
C14 C15 1.542(6) .
C15 C16 1.532(6) .
C15 C18 1.535(6) .
C15 C17 1.536(6) .
C19 C20 1.407(6) .
C19 C24 1.415(6) .
C20 C21 1.376(6) .
C21 C22 1.391(6) .
C22 C23 1.382(6) .
C23 C24 1.408(6) .
C24 C25 1.475(6) .
C25 C26 1.500(6) .
C26 C27 1.387(6) .
C26 C31 1.388(6) .
C27 C28 1.399(7) .
C28 C29 1.379(8) .
C29 C30 1.360(8) .
C30 C31 1.398(6) .
Mn2 O4 1.874(3) .
Mn2 O3 1.897(3) .
Mn2 N10 2.038(4) .
Mn2 N9 2.039(3) .
Mn2 N11 2.230(3) .
Mn2 N8 2.235(4) .
N9 C38 1.298(5) .
N9 C45 1.472(5) .
N10 C56 1.315(5) .
N10 C49 1.471(5) .
N11 N12 1.178(5) .
N12 N13 1.175(5) .
O3 C32 1.327(5) .
O4 C50 1.308(5) .
C32 C33 1.399(6) .
C32 C37 1.417(6) .
C33 C34 1.369(6) .
C34 C35 1.388(6) .
C35 C36 1.372(6) .
C36 C37 1.405(6) .
C37 C38 1.470(6) .
C38 C39 1.497(5) .
C39 C44 1.389(6) .
C39 C40 1.390(6) .
C40 C41 1.384(6) .
C41 C42 1.377(7) .
C42 C43 1.369(7) .
C43 C44 1.392(6) .
C45 C46 1.533(6) .
C46 C49 1.536(6) .
C46 C48 1.539(7) .
C46 C47 1.539(7) .
C50 C51 1.407(6) .
C50 C55 1.430(6) .
C51 C52 1.369(6) .
C52 C53 1.390(6) .
C53 C54 1.363(6) .
C54 C55 1.419(6) .
C55 C56 1.455(6) .
C56 C57 1.500(6) .
C57 C58 1.389(6) .
C57 C62 1.397(6) .
C58 C59 1.391(6) .
C59 C60 1.390(7) .
C60 C61 1.375(7) .
C61 C62 1.388(6) .
Mn3 O6 1.868(3) .
Mn3 O5 1.884(3) .
Mn3 N15 2.027(3) .
Mn3 N14 2.044(3) .
Mn3 N13 2.286(3) .
Mn3 N1 2.314(3) 2_665
N14 C69 1.296(5) .
N14 C76 1.476(5) .
N15 C87 1.294(5) .
N15 C80 1.481(5) .
O5 C63 1.325(5) .
O6 C81 1.317(5) .
C63 C64 1.405(6) .
C63 C68 1.420(6) .
C64 C65 1.380(6) .
C65 C66 1.394(6) .
C66 C67 1.370(6) .
C67 C68 1.403(6) .
C68 C69 1.474(6) .
C69 C70 1.500(6) .
C70 C71 1.389(6) .
C70 C75 1.390(6) .
C71 C72 1.391(6) .
C72 C73 1.388(6) .
C73 C74 1.384(6) .
C74 C75 1.387(6) .
C76 C77 1.529(5) .
C77 C78 1.538(6) .
C77 C80 1.540(6) .
C77 C79 1.547(6) .
C81 C82 1.402(6) .
C81 C86 1.427(6) .
C82 C83 1.378(6) .
C83 C84 1.400(7) .
C84 C85 1.372(6) .
C85 C86 1.410(6) .
C86 C87 1.461(6) .
C87 C88 1.506(6) .
C88 C89 1.381(6) .
C88 C93 1.387(6) .
C89 C90 1.399(7) .
C90 C91 1.377(9) .
C91 C92 1.375(9) .
C92 C93 1.381(7) .
